data_4104742
loop_
_publ_author_name
'Ilia Korobkov'
'Serge Gorelsky'
'Sandro Gambarotta'

_publ_section_title
;
 Reduced Uranium Complexes: Synthetic and DFT Study of the Role of \p
 Ligation in the Stabilization of Uranium Species in a Formal Low-Valent
 State
;
_journal_name_full 'Journal of the American Chemical Society'
_journal_page_first 10406
_journal_page_last 10420
_journal_paper_doi 10.1021/ja9002525
_journal_volume 131
_journal_year 2009
_chemical_formula_sum 'C41 H60 N2 Na2 O5 U'
_chemical_formula_weight 944.92
_chemical_name_systematic
;
 ?
;
_space_group_IT_number 14
_symmetry_cell_setting monoclinic
_symmetry_space_group_name_Hall '-P 2yn'
_symmetry_space_group_name_H-M 'P 1 21/n 1'
_atom_sites_solution_hydrogens geom
_atom_sites_solution_primary direct
_atom_sites_solution_secondary difmap
_audit_creation_method SHELXL-97
_cell_angle_alpha 90.00
_cell_angle_beta 111.063(3)
_cell_angle_gamma 90.00
_cell_formula_units_Z 4
_cell_length_a 13.850(3)
_cell_length_b 22.875(5)
_cell_length_c 14.573(3)
_cell_measurement_reflns_used 509
_cell_measurement_temperature 213(2)
_cell_measurement_theta_max 24.69
_cell_measurement_theta_min 2.38
_cell_volume 4308.5(16)
_computing_cell_refinement 'SMART, Bruker (2000)'
_computing_data_collection 'SMART, Bruker (2000)'
_computing_data_reduction 'XPREP, Bruker (2000)'
_computing_molecular_graphics 'SHELXTL, Bruker (2000)'
_computing_publication_material 'SHELXTL, Bruker (2000)'
_computing_structure_refinement 'SHELXL-97 (Sheldrick, 1997)'
_computing_structure_solution 'SHELXS-97 (Sheldrick, 1990)'
_diffrn_ambient_temperature 213(2)
_diffrn_measured_fraction_theta_full 0.977
_diffrn_measured_fraction_theta_max 0.977
_diffrn_measurement_device_type 'CCD area detector'
_diffrn_measurement_method 'phi and omega scans'
_diffrn_radiation_monochromator graphite
_diffrn_radiation_source 'fine-focus sealed tube'
_diffrn_radiation_type MoK\a
_diffrn_radiation_wavelength 0.71073
_diffrn_reflns_av_R_equivalents 0.0820
_diffrn_reflns_av_sigmaI/netI 0.0683
_diffrn_reflns_limit_h_max 14
_diffrn_reflns_limit_h_min -14
_diffrn_reflns_limit_k_max 24
_diffrn_reflns_limit_k_min -24
_diffrn_reflns_limit_l_max 15
_diffrn_reflns_limit_l_min -15
_diffrn_reflns_number 24042
_diffrn_reflns_theta_full 21.96
_diffrn_reflns_theta_max 21.96
_diffrn_reflns_theta_min 1.74
_diffrn_standards_decay_% <1
_exptl_absorpt_coefficient_mu 3.829
_exptl_absorpt_correction_T_max 0.9274
_exptl_absorpt_correction_T_min 0.5147
_exptl_absorpt_correction_type multi-scan
_exptl_absorpt_process_details 'SADABS, Bruker (2000)'
_exptl_crystal_colour brown_orange
_exptl_crystal_density_diffrn 1.457
_exptl_crystal_density_meas ?
_exptl_crystal_description needle
_exptl_crystal_F_000 1896
_exptl_crystal_size_max 0.20
_exptl_crystal_size_mid 0.05
_exptl_crystal_size_min 0.02
_refine_diff_density_max 1.458
_refine_diff_density_min -0.510
_refine_diff_density_rms 0.134
_refine_ls_extinction_method none
_refine_ls_goodness_of_fit_ref 1.039
_refine_ls_hydrogen_treatment constr
_refine_ls_matrix_type full
_refine_ls_number_parameters 460
_refine_ls_number_reflns 5148
_refine_ls_number_restraints 51
_refine_ls_restrained_S_all 1.038
_refine_ls_R_factor_all 0.0783
_refine_ls_R_factor_gt 0.0440
_refine_ls_shift/su_max 0.001
_refine_ls_shift/su_mean 0.001
_refine_ls_structure_factor_coef Fsqd
_refine_ls_weighting_details 'calc w=1/[\s^2^(Fo^2^)+(0.0641P)^2^]'
_refine_ls_weighting_scheme calc
_refine_ls_wR_factor_gt 0.1003
_refine_ls_wR_factor_ref 0.1174
_reflns_number_gt 3609
_reflns_number_total 5148
_reflns_threshold_expression >2sigma(I)
_cod_data_source_file ja9002525_si_007.cif
_cod_data_source_block sg3219
_cod_depositor_comments
;
The following automatic conversions were performed:

'_exptl_crystal_density_meas' value 'n/a' was changed to '?' - the
value is perceived as not measured.

Automatic conversion script
Id: cif_fix_values 3008 2015-01-20 13:52:24Z robertas 
;
_cod_database_code 4104742

loop_
_symmetry_equiv_pos_as_xyz
'x, y, z'
'-x+1/2, y+1/2, -z+1/2'
'-x, -y, -z'
'x-1/2, -y-1/2, z-1/2'

loop_
_atom_site_label
_atom_site_type_symbol
_atom_site_fract_x
_atom_site_fract_y
_atom_site_fract_z
_atom_site_U_iso_or_equiv
_atom_site_adp_type
_atom_site_occupancy
_atom_site_symmetry_multiplicity
_atom_site_calc_flag
_atom_site_refinement_flags
U1 U 0.31996(3) 0.075234(16) 0.30146(3) 0.03135(16) Uani 1 1 d .
N1 N 0.4584(6) 0.0878(3) 0.2367(6) 0.036(2) Uani 1 1 d .
N2 N 0.2052(6) 0.1464(3) 0.3306(6) 0.038(2) Uani 1 1 d .
Na1 Na 0.2004(6) 0.1309(3) 0.0604(4) 0.121(3) Uani 1 1 d U
Na2 Na 0.4013(3) -0.00802(18) 0.5261(3) 0.0453(11) Uani 1 1 d .
C1 C 0.4979(9) 0.1278(6) 0.1010(8) 0.060(3) Uani 1 1 d .
H1A H 0.5356 0.0942 0.0974 0.072 Uiso 1 1 calc R
H1B H 0.4915 0.1589 0.0571 0.072 Uiso 1 1 calc R
C2 C 0.4543(8) 0.1312(5) 0.1675(7) 0.037(3) Uani 1 1 d .
C3 C 0.3923(9) 0.1820(4) 0.1775(7) 0.040(3) Uani 1 1 d .
C4 C 0.3978(9) 0.2377(5) 0.1407(8) 0.048(3) Uani 1 1 d .
H4A H 0.4438 0.2450 0.1078 0.057 Uiso 1 1 calc R
C5 C 0.3355(11) 0.2822(5) 0.1525(9) 0.066(4) Uani 1 1 d .
H5A H 0.3404 0.3198 0.1285 0.080 Uiso 1 1 calc R
C6 C 0.2668(10) 0.2721(5) 0.1989(9) 0.062(4) Uani 1 1 d .
H6A H 0.2259 0.3028 0.2076 0.074 Uiso 1 1 calc R
C7 C 0.2574(8) 0.2164(4) 0.2332(7) 0.039(3) Uani 1 1 d .
C8 C 0.3235(8) 0.1716(4) 0.2266(7) 0.035(3) Uani 1 1 d .
C9 C 0.1843(9) 0.2007(5) 0.2824(8) 0.047(3) Uani 1 1 d .
C10 C 0.1019(10) 0.2355(5) 0.2717(8) 0.062(4) Uani 1 1 d .
H10A H 0.0520 0.2239 0.2980 0.074 Uiso 1 1 calc R
H10B H 0.0945 0.2713 0.2381 0.074 Uiso 1 1 calc R
C11 C 0.5463(9) 0.0506(5) 0.2683(8) 0.040(3) Uani 1 1 d .
C12 C 0.6462(8) 0.0730(5) 0.3188(7) 0.039(3) Uani 1 1 d .
C13 C 0.7279(10) 0.0340(6) 0.3629(9) 0.061(4) Uani 1 1 d .
H13A H 0.7941 0.0490 0.3983 0.073 Uiso 1 1 calc R
C14 C 0.7138(13) -0.0258(8) 0.3559(11) 0.079(5) Uani 1 1 d .
H14A H 0.7686 -0.0514 0.3880 0.095 Uiso 1 1 calc R
C15 C 0.6168(14) -0.0470(6) 0.3003(11) 0.075(4) Uani 1 1 d .
H15A H 0.6081 -0.0877 0.2924 0.090 Uiso 1 1 calc R
C16 C 0.5317(10) -0.0114(5) 0.2555(8) 0.049(3) Uani 1 1 d .
C17 C 0.6724(10) 0.1374(6) 0.3298(9) 0.058(3) Uani 1 1 d .
H17A H 0.6066 0.1596 0.3058 0.069 Uiso 1 1 calc R
C18 C 0.7325(11) 0.1573(7) 0.4333(10) 0.085(5) Uani 1 1 d .
H18A H 0.6934 0.1483 0.4751 0.127 Uiso 1 1 calc R
H18B H 0.7440 0.1991 0.4337 0.127 Uiso 1 1 calc R
H18C H 0.7985 0.1372 0.4578 0.127 Uiso 1 1 calc R
C19 C 0.7361(11) 0.1548(7) 0.2654(11) 0.092(5) Uani 1 1 d .
H19A H 0.7528 0.1961 0.2738 0.138 Uiso 1 1 calc R
H19B H 0.6958 0.1469 0.1968 0.138 Uiso 1 1 calc R
H19C H 0.7996 0.1321 0.2853 0.138 Uiso 1 1 calc R
C20 C 0.4303(9) -0.0381(5) 0.1872(8) 0.047(3) Uani 1 1 d .
H20A H 0.3737 -0.0134 0.1922 0.056 Uiso 1 1 calc R
C21 C 0.4242(16) -0.0350(11) 0.0839(12) 0.165(10) Uani 1 1 d .
H21A H 0.3595 -0.0521 0.0414 0.248 Uiso 1 1 calc R
H21B H 0.4816 -0.0564 0.0769 0.248 Uiso 1 1 calc R
H21C H 0.4275 0.0055 0.0657 0.248 Uiso 1 1 calc R
C22 C 0.4119(16) -0.0977(7) 0.2142(14) 0.134(8) Uani 1 1 d .
H22A H 0.4201 -0.0987 0.2832 0.201 Uiso 1 1 calc R
H22B H 0.4611 -0.1242 0.2029 0.201 Uiso 1 1 calc R
H22C H 0.3421 -0.1097 0.1745 0.201 Uiso 1 1 calc R
C23 C 0.1489(9) 0.1354(5) 0.3957(9) 0.052(3) Uani 1 1 d .
C24 C 0.1702(10) 0.1708(6) 0.4805(9) 0.059(4) Uani 1 1 d .
C25 C 0.1130(12) 0.1576(7) 0.5408(10) 0.079(5) Uani 1 1 d .
H25A H 0.1242 0.1806 0.5971 0.095 Uiso 1 1 calc R
C26 C 0.0432(12) 0.1138(10) 0.5223(14) 0.097(6) Uani 1 1 d .
H26A H 0.0094 0.1057 0.5664 0.117 Uiso 1 1 calc R
C27 C 0.0223(11) 0.0813(7) 0.4383(14) 0.086(5) Uani 1 1 d .
H27A H -0.0261 0.0507 0.4253 0.103 Uiso 1 1 calc R
C28 C 0.0709(9) 0.0925(6) 0.3725(11) 0.062(4) Uani 1 1 d .
C29 C 0.2477(11) 0.2184(6) 0.5111(9) 0.065(4) Uani 1 1 d .
H29A H 0.2828 0.2196 0.4628 0.078 Uiso 1 1 calc R
C30 C 0.3299(12) 0.2082(7) 0.6104(10) 0.092(5) Uani 1 1 d .
H30A H 0.3617 0.1703 0.6111 0.138 Uiso 1 1 calc R
H30B H 0.2989 0.2091 0.6604 0.138 Uiso 1 1 calc R
H30C H 0.3821 0.2385 0.6237 0.138 Uiso 1 1 calc R
C31 C 0.1981(13) 0.2792(6) 0.5094(11) 0.104(6) Uani 1 1 d .
H31A H 0.1458 0.2860 0.4450 0.156 Uiso 1 1 calc R
H31B H 0.2511 0.3092 0.5231 0.156 Uiso 1 1 calc R
H31C H 0.1665 0.2806 0.5589 0.156 Uiso 1 1 calc R
C32 C 0.0392(11) 0.0598(6) 0.2773(13) 0.076(4) Uani 1 1 d .
H32A H 0.1043 0.0476 0.2691 0.091 Uiso 1 1 calc R
C33 C -0.0182(12) 0.0982(7) 0.1882(13) 0.105(6) Uani 1 1 d .
H33A H 0.0210 0.1337 0.1910 0.158 Uiso 1 1 calc R
H33B H -0.0860 0.1081 0.1889 0.158 Uiso 1 1 calc R
H33C H -0.0258 0.0771 0.1282 0.158 Uiso 1 1 calc R
C34 C -0.0226(16) 0.0040(9) 0.2713(18) 0.161(10) Uani 1 1 d .
H34A H 0.0135 -0.0209 0.3269 0.242 Uiso 1 1 calc R
H34B H -0.0304 -0.0164 0.2107 0.242 Uiso 1 1 calc R
H34C H -0.0904 0.0138 0.2723 0.242 Uiso 1 1 calc R
O1 O 0.2139(5) 0.0494(3) 0.1564(5) 0.0453(19) Uani 1 1 d .
C35 C 0.1531(11) 0.0080(6) 0.0921(9) 0.078(4) Uani 1 1 d .
H35A H 0.1491 -0.0269 0.1285 0.116 Uiso 1 1 calc R
H35B H 0.1835 -0.0018 0.0436 0.116 Uiso 1 1 calc R
H35C H 0.0841 0.0236 0.0592 0.116 Uiso 1 1 calc R
O2 O 0.4517(5) 0.0697(3) 0.4518(5) 0.0355(16) Uani 1 1 d .
C36 C 0.4890(10) 0.1256(5) 0.4853(9) 0.067(4) Uani 1 1 d .
H36A H 0.5009 0.1471 0.4329 0.101 Uiso 1 1 calc R
H36B H 0.5535 0.1222 0.5410 0.101 Uiso 1 1 calc R
H36C H 0.4385 0.1462 0.5052 0.101 Uiso 1 1 calc R
O3 O 0.2913(6) -0.0087(3) 0.3620(5) 0.050(2) Uani 1 1 d .
C37 C 0.2301(14) -0.0595(6) 0.3365(13) 0.120(7) Uani 1 1 d .
H37A H 0.1863 -0.0578 0.2676 0.180 Uiso 1 1 calc R
H37B H 0.1872 -0.0622 0.3764 0.180 Uiso 1 1 calc R
H37C H 0.2746 -0.0936 0.3481 0.180 Uiso 1 1 calc R
C38 C 0.253(2) 0.115(2) -0.140(2) 0.296(17) Uani 1 1 d U
H38A H 0.3075 0.0911 -0.0956 0.445 Uiso 1 1 calc R
H38B H 0.2844 0.1488 -0.1599 0.445 Uiso 1 1 calc R
H38C H 0.2144 0.0927 -0.1980 0.445 Uiso 1 1 calc R
O4 O 0.1928(12) 0.1329(11) -0.0970(10) 0.221(8) Uani 1 1 d U
C39 C 0.113(2) 0.1657(14) -0.1667(14) 0.193(9) Uani 1 1 d U
H39A H 0.1421 0.1969 -0.1949 0.231 Uiso 1 1 calc R
H39B H 0.0697 0.1405 -0.2200 0.231 Uiso 1 1 calc R
C40 C 0.056(2) 0.1888(15) -0.1151(19) 0.216(9) Uani 1 1 d U
H40A H 0.0744 0.2304 -0.1084 0.259 Uiso 1 1 calc R
H40B H -0.0157 0.1871 -0.1612 0.259 Uiso 1 1 calc R
O5 O 0.0514(15) 0.1765(7) -0.0421(10) 0.170(6) Uani 1 1 d U
C41 C -0.033(2) 0.1972(13) -0.0228(17) 0.228(13) Uani 1 1 d U
H41A H -0.0256 0.1874 0.0442 0.343 Uiso 1 1 calc R
H41B H -0.0957 0.1793 -0.0680 0.343 Uiso 1 1 calc R
H41C H -0.0374 0.2393 -0.0311 0.343 Uiso 1 1 calc R

loop_
_atom_site_aniso_label
_atom_site_aniso_U_11
_atom_site_aniso_U_22
_atom_site_aniso_U_33
_atom_site_aniso_U_23
_atom_site_aniso_U_13
_atom_site_aniso_U_12
U1 0.0315(3) 0.0309(2) 0.0323(2) 0.0022(2) 0.01227(18) 0.0008(2)
N1 0.036(6) 0.036(5) 0.038(5) 0.005(4) 0.017(4) 0.004(4)
N2 0.032(5) 0.034(5) 0.049(6) 0.007(4) 0.018(5) 0.011(4)
Na1 0.160(7) 0.099(5) 0.052(3) 0.014(3) -0.023(4) -0.031(4)
Na2 0.043(3) 0.051(3) 0.045(3) 0.011(2) 0.020(2) 0.001(2)
C1 0.073(10) 0.066(8) 0.049(8) 0.007(6) 0.033(8) 0.012(7)
C2 0.026(6) 0.054(7) 0.032(6) 0.006(5) 0.012(6) -0.007(5)
C3 0.053(8) 0.035(7) 0.031(6) 0.006(5) 0.016(6) -0.004(5)
C4 0.051(8) 0.054(8) 0.045(7) 0.009(6) 0.025(6) -0.003(6)
C5 0.098(12) 0.043(8) 0.052(8) 0.029(6) 0.021(8) 0.008(8)
C6 0.082(10) 0.040(8) 0.069(9) 0.023(7) 0.033(8) 0.030(7)
C7 0.035(7) 0.043(7) 0.028(6) 0.013(5) -0.001(5) 0.020(5)
C8 0.031(7) 0.038(6) 0.033(6) -0.002(5) 0.008(6) -0.008(5)
C9 0.058(8) 0.035(7) 0.052(7) 0.002(5) 0.024(7) 0.010(6)
C10 0.076(10) 0.056(8) 0.055(8) 0.013(6) 0.025(8) 0.032(7)
C11 0.040(8) 0.051(7) 0.039(7) 0.014(5) 0.025(6) 0.008(6)
C12 0.038(7) 0.046(6) 0.040(6) 0.010(6) 0.022(6) 0.009(6)
C13 0.047(9) 0.074(10) 0.068(9) 0.013(8) 0.027(8) 0.008(7)
C14 0.061(11) 0.110(14) 0.075(11) 0.014(9) 0.036(9) 0.037(10)
C15 0.097(13) 0.059(9) 0.093(12) 0.006(8) 0.062(11) 0.022(9)
C16 0.054(9) 0.052(8) 0.055(8) 0.006(6) 0.036(7) 0.010(7)
C17 0.046(8) 0.075(9) 0.054(8) -0.004(7) 0.020(7) -0.013(7)
C18 0.055(10) 0.125(13) 0.074(10) -0.003(9) 0.023(9) -0.018(9)
C19 0.086(12) 0.098(12) 0.106(12) 0.012(9) 0.051(11) -0.019(9)
C20 0.054(8) 0.041(7) 0.054(8) -0.001(6) 0.029(7) -0.006(6)
C21 0.139(19) 0.30(3) 0.078(13) -0.057(16) 0.059(13) -0.105(19)
C22 0.141(18) 0.080(12) 0.147(17) 0.032(12) 0.010(14) -0.040(11)
C23 0.039(8) 0.061(8) 0.060(8) 0.017(7) 0.025(7) 0.023(6)
C24 0.065(10) 0.066(9) 0.057(8) 0.021(7) 0.035(8) 0.038(8)
C25 0.062(11) 0.120(13) 0.067(10) 0.014(9) 0.037(9) 0.044(10)
C26 0.051(11) 0.170(19) 0.092(13) 0.057(13) 0.051(11) 0.032(11)
C27 0.040(9) 0.117(13) 0.114(14) 0.032(12) 0.043(10) 0.019(9)
C28 0.024(8) 0.081(10) 0.084(10) 0.015(8) 0.023(8) 0.009(7)
C29 0.067(10) 0.070(9) 0.048(8) 0.004(7) 0.010(7) 0.022(8)
C30 0.094(13) 0.117(13) 0.069(10) 0.013(9) 0.034(10) 0.031(10)
C31 0.127(15) 0.093(12) 0.086(11) -0.033(9) 0.032(11) 0.046(11)
C32 0.043(9) 0.062(10) 0.132(15) 0.013(9) 0.041(10) -0.001(7)
C33 0.069(12) 0.112(14) 0.133(16) -0.042(12) 0.035(12) -0.009(10)
C34 0.141(19) 0.136(17) 0.27(3) -0.043(17) 0.15(2) -0.060(14)
O1 0.038(5) 0.058(5) 0.031(4) -0.011(4) 0.001(4) -0.010(4)
C35 0.074(11) 0.079(10) 0.063(9) -0.016(8) 0.005(8) -0.014(8)
O2 0.033(4) 0.030(4) 0.041(4) -0.004(3) 0.011(3) -0.002(3)
C36 0.059(9) 0.071(9) 0.073(9) -0.005(7) 0.024(8) -0.003(7)
O3 0.054(5) 0.031(4) 0.055(5) 0.007(4) 0.007(4) -0.015(4)
C37 0.111(15) 0.061(11) 0.129(15) 0.029(9) -0.030(12) -0.033(9)
C38 0.18(3) 0.55(5) 0.150(19) -0.07(3) 0.048(18) 0.04(3)
O4 0.103(12) 0.46(3) 0.083(8) 0.029(13) 0.011(8) 0.042(12)
C39 0.152(18) 0.35(3) 0.061(9) 0.065(14) 0.018(10) -0.011(15)
C40 0.187(19) 0.33(2) 0.107(15) 0.108(17) 0.026(11) 0.077(15)
O5 0.229(14) 0.195(14) 0.070(8) 0.029(9) 0.032(8) 0.091(12)
C41 0.29(3) 0.26(3) 0.130(19) 0.028(19) 0.068(17) 0.15(3)

loop_
_atom_type_symbol
_atom_type_description
_atom_type_scat_dispersion_real
_atom_type_scat_dispersion_imag
_atom_type_scat_source
C C 0.0033 0.0016 'International Tables Vol C Tables 4.2.6.8 and 6.1.1.4'
H H 0.0000 0.0000 'International Tables Vol C Tables 4.2.6.8 and 6.1.1.4'
N N 0.0061 0.0033 'International Tables Vol C Tables 4.2.6.8 and 6.1.1.4'
O O 0.0106 0.0060 'International Tables Vol C Tables 4.2.6.8 and 6.1.1.4'
Na Na 0.0362 0.0249 'International Tables Vol C Tables 4.2.6.8 and 6.1.1.4'
U U -9.6767 9.6646 'International Tables Vol C Tables 4.2.6.8 and 6.1.1.4'

loop_
_geom_angle_atom_site_label_1
_geom_angle_atom_site_label_2
_geom_angle_atom_site_label_3
_geom_angle
_geom_angle_site_symmetry_1
_geom_angle_site_symmetry_3
O1 U1 O3 89.8(3) . .
O1 U1 O2 159.8(3) . .
O3 U1 O2 76.4(2) . .
O1 U1 N2 95.5(3) . .
O3 U1 N2 106.9(3) . .
O2 U1 N2 102.5(3) . .
O1 U1 N1 90.3(3) . .
O3 U1 N1 122.4(3) . .
O2 U1 N1 84.8(3) . .
N2 U1 N1 130.3(3) . .
O1 U1 C8 85.8(3) . .
O3 U1 C8 171.3(3) . .
O2 U1 C8 109.6(3) . .
N2 U1 C8 66.1(3) . .
N1 U1 C8 65.2(3) . .
O1 U1 Na1 38.9(2) . .
O3 U1 Na1 128.5(2) . .
O2 U1 Na1 153.5(2) . .
N2 U1 Na1 80.2(2) . .
N1 U1 Na1 74.1(2) . .
C8 U1 Na1 46.9(2) . .
O1 U1 Na2 128.4(2) . .
O3 U1 Na2 38.64(19) . .
O2 U1 Na2 38.87(17) . .
N2 U1 Na2 101.9(2) . .
N1 U1 Na2 112.4(2) . .
C8 U1 Na2 145.6(2) . .
Na1 U1 Na2 167.11(12) . .
O1 U1 Na2 130.9(2) . 3_656
O3 U1 Na2 72.1(2) . 3_656
O2 U1 Na2 30.56(16) . 3_656
N2 U1 Na2 133.1(2) . 3_656
N1 U1 Na2 65.2(2) . 3_656
C8 U1 Na2 116.4(2) . 3_656
Na1 U1 Na2 138.54(15) . 3_656
Na2 U1 Na2 47.34(11) . 3_656
C2 N1 C11 117.8(8) . .
C2 N1 U1 121.8(6) . .
C11 N1 U1 120.4(6) . .
C9 N2 C23 114.8(8) . .
C9 N2 U1 122.5(6) . .
C23 N2 U1 122.6(6) . .
O4 Na1 O1 126.8(8) . .
O4 Na1 O5 68.3(6) . .
O1 Na1 O5 128.1(6) . .
O4 Na1 C8 136.0(6) . .
O1 Na1 C8 80.8(3) . .
O5 Na1 C8 125.3(5) . .
O4 Na1 C3 107.0(6) . .
O1 Na1 C3 96.6(3) . .
O5 Na1 C3 128.8(6) . .
C8 Na1 C3 29.5(3) . .
O4 Na1 C35 104.2(7) . .
O1 Na1 C35 26.9(3) . .
O5 Na1 C35 109.4(6) . .
C8 Na1 C35 107.7(4) . .
C3 Na1 C35 120.6(4) . .
O4 Na1 C40 48.5(8) . .
O1 Na1 C40 141.0(7) . .
O5 Na1 C40 20.7(7) . .
C8 Na1 C40 131.9(8) . .
C3 Na1 C40 122.3(7) . .
C35 Na1 C40 116.4(8) . .
O4 Na1 C7 136.6(7) . .
O1 Na1 C7 94.4(3) . .
O5 Na1 C7 98.6(5) . .
C8 Na1 C7 27.1(3) . .
C3 Na1 C7 48.2(3) . .
C35 Na1 C7 119.0(4) . .
C40 Na1 C7 108.8(7) . .
O4 Na1 C2 97.7(5) . .
O1 Na1 C2 82.8(3) . .
O5 Na1 C2 148.9(6) . .
C8 Na1 C2 47.4(3) . .
C3 Na1 C2 26.7(3) . .
C35 Na1 C2 100.7(4) . .
C40 Na1 C2 133.5(7) . .
C7 Na1 C2 72.1(3) . .
O4 Na1 U1 148.2(6) . .
O1 Na1 U1 36.59(19) . .
O5 Na1 U1 142.5(5) . .
C8 Na1 U1 44.2(2) . .
C3 Na1 U1 63.2(2) . .
C35 Na1 U1 63.5(3) . .
C40 Na1 U1 163.0(7) . .
C7 Na1 U1 61.5(2) . .
C2 Na1 U1 59.4(2) . .
O2 Na2 O3 73.8(2) . .
O2 Na2 O2 97.5(2) . 3_656
O3 Na2 O2 110.1(3) . 3_656
O2 Na2 C14 113.8(4) . 3_656
O3 Na2 C14 108.7(4) . 3_656
O2 Na2 C14 135.4(4) 3_656 3_656
O2 Na2 C13 140.9(4) . 3_656
O3 Na2 C13 105.5(4) . 3_656
O2 Na2 C13 118.2(3) 3_656 3_656
C14 Na2 C13 28.0(4) 3_656 3_656
O2 Na2 C15 102.1(4) . 3_656
O3 Na2 C15 131.7(4) . 3_656
O2 Na2 C15 118.0(4) 3_656 3_656
C14 Na2 C15 27.8(4) 3_656 3_656
C13 Na2 C15 48.4(4) 3_656 3_656
O2 Na2 C11 135.7(3) . 3_656
O3 Na2 C11 149.7(3) . 3_656
O2 Na2 C11 77.5(3) 3_656 3_656
C14 Na2 C11 57.8(4) 3_656 3_656
C13 Na2 C11 48.9(3) 3_656 3_656
C15 Na2 C11 48.3(3) 3_656 3_656
O2 Na2 C12 157.9(3) . 3_656
O3 Na2 C12 122.4(3) . 3_656
O2 Na2 C12 90.7(3) 3_656 3_656
C14 Na2 C12 49.4(4) 3_656 3_656
C13 Na2 C12 27.7(3) 3_656 3_656
C15 Na2 C12 56.2(4) 3_656 3_656
C11 Na2 C12 27.4(3) 3_656 3_656
O2 Na2 C16 110.6(3) . 3_656
O3 Na2 C16 157.8(3) . 3_656
O2 Na2 C16 91.2(3) 3_656 3_656
C14 Na2 C16 49.2(4) 3_656 3_656
C13 Na2 C16 56.9(4) 3_656 3_656
C15 Na2 C16 27.0(3) 3_656 3_656
C11 Na2 C16 27.7(3) 3_656 3_656
C12 Na2 C16 48.5(3) 3_656 3_656
O2 Na2 C37 97.8(3) . .
O3 Na2 C37 24.3(3) . .
O2 Na2 C37 103.4(4) 3_656 .
C14 Na2 C37 102.9(6) 3_656 .
C13 Na2 C37 89.5(5) 3_656 .
C15 Na2 C37 130.5(6) 3_656 .
C11 Na2 C37 126.4(4) 3_656 .
C12 Na2 C37 100.2(4) 3_656 .
C16 Na2 C37 146.2(5) 3_656 .
O2 Na2 C36 113.7(3) . 3_656
O3 Na2 C36 95.2(3) . 3_656
O2 Na2 C36 25.3(3) 3_656 3_656
C14 Na2 C36 131.0(4) 3_656 3_656
C13 Na2 C36 105.4(4) 3_656 3_656
C15 Na2 C36 127.8(4) 3_656 3_656
C11 Na2 C36 79.9(3) 3_656 3_656
C12 Na2 C36 81.6(3) 3_656 3_656
C16 Na2 C36 102.3(3) 3_656 3_656
C37 Na2 C36 81.9(4) . 3_656
O2 Na2 Na2 49.92(19) . 3_656
O3 Na2 Na2 93.3(3) . 3_656
O2 Na2 Na2 47.54(19) 3_656 3_656
C14 Na2 Na2 148.2(5) 3_656 3_656
C13 Na2 Na2 160.4(3) 3_656 3_656
C15 Na2 Na2 121.2(4) 3_656 3_656
C11 Na2 Na2 111.5(3) 3_656 3_656
C12 Na2 Na2 134.4(3) 3_656 3_656
C16 Na2 Na2 106.1(3) 3_656 3_656
C37 Na2 Na2 106.3(4) . 3_656
C36 Na2 Na2 66.5(3) 3_656 3_656
C1 C2 N1 125.2(10) . .
C1 C2 C3 123.6(10) . .
N1 C2 C3 111.2(8) . .
C1 C2 Na1 110.2(8) . .
N1 C2 Na1 95.8(6) . .
C3 C2 Na1 59.5(6) . .
C8 C3 C4 119.5(10) . .
C8 C3 C2 116.1(9) . .
C4 C3 C2 124.4(10) . .
C8 C3 Na1 64.9(6) . .
C4 C3 Na1 108.3(7) . .
C2 C3 Na1 93.9(6) . .
C3 C4 C5 120.0(10) . .
C4 C5 C6 120.8(11) . .
C7 C6 C5 120.2(11) . .
C8 C7 C6 119.9(10) . .
C8 C7 C9 115.7(9) . .
C6 C7 C9 124.4(10) . .
C8 C7 Na1 57.1(6) . .
C6 C7 Na1 108.6(7) . .
C9 C7 Na1 103.0(7) . .
C7 C8 C3 119.4(9) . .
C7 C8 U1 120.4(7) . .
C3 C8 U1 120.1(7) . .
C7 C8 Na1 95.8(7) . .
C3 C8 Na1 85.6(6) . .
U1 C8 Na1 88.9(3) . .
C10 C9 N2 126.2(11) . .
C10 C9 C7 119.8(10) . .
N2 C9 C7 113.8(9) . .
C12 C11 N1 121.3(10) . .
C12 C11 C16 119.5(10) . .
N1 C11 C16 119.0(10) . .
C12 C11 Na2 75.9(6) . 3_656
N1 C11 Na2 113.2(6) . 3_656
C16 C11 Na2 77.2(6) . 3_656
C11 C12 C13 119.2(11) . .
C11 C12 C17 124.2(10) . .
C13 C12 C17 116.6(11) . .
C11 C12 Na2 76.7(6) . 3_656
C13 C12 Na2 72.2(6) . 3_656
C17 C12 Na2 121.2(7) . 3_656
C12 C13 C14 121.8(13) . .
C12 C13 Na2 80.0(6) . 3_656
C14 C13 Na2 74.7(7) . 3_656
C15 C14 C13 118.2(13) . .
C15 C14 Na2 79.1(8) . 3_656
C13 C14 Na2 77.3(7) . 3_656
C16 C15 C14 123.5(14) . .
C16 C15 Na2 80.3(7) . 3_656
C14 C15 Na2 73.1(8) . 3_656
C15 C16 C11 117.5(12) . .
C15 C16 C20 120.0(12) . .
C11 C16 C20 122.2(10) . .
C15 C16 Na2 72.7(7) . 3_656
C11 C16 Na2 75.0(6) . 3_656
C20 C16 Na2 127.6(7) . 3_656
C18 C17 C12 115.1(11) . .
C18 C17 C19 107.4(10) . .
C12 C17 C19 110.6(10) . .
C22 C20 C16 113.8(11) . .
C22 C20 C21 111.4(14) . .
C16 C20 C21 110.4(11) . .
C24 C23 N2 118.5(11) . .
C24 C23 C28 120.6(12) . .
N2 C23 C28 120.8(12) . .
C23 C24 C25 115.6(14) . .
C23 C24 C29 125.8(11) . .
C25 C24 C29 118.6(13) . .
C26 C25 C24 123.8(15) . .
C25 C26 C27 119.1(15) . .
C28 C27 C26 121.4(16) . .
C27 C28 C23 119.1(15) . .
C27 C28 C32 119.8(14) . .
C23 C28 C32 121.0(12) . .
C24 C29 C30 113.0(12) . .
C24 C29 C31 112.8(12) . .
C30 C29 C31 109.5(11) . .
C28 C32 C34 116.4(14) . .
C28 C32 C33 112.9(12) . .
C34 C32 C33 108.8(15) . .
C35 O1 U1 151.1(8) . .
C35 O1 Na1 104.3(7) . .
U1 O1 Na1 104.5(3) . .
O1 C35 Na1 48.7(6) . .
C36 O2 U1 110.5(6) . .
C36 O2 Na2 132.3(7) . .
U1 O2 Na2 102.7(3) . .
C36 O2 Na2 107.5(6) . 3_656
U1 O2 Na2 120.4(3) . 3_656
Na2 O2 Na2 82.5(2) . 3_656
O2 C36 Na2 47.2(5) . 3_656
C37 O3 U1 142.2(8) . .
C37 O3 Na2 112.7(8) . .
U1 O3 Na2 105.1(3) . .
O3 C37 Na2 43.0(6) . .
C38 O4 C39 107(2) . .
C38 O4 Na1 133.8(19) . .
C39 O4 Na1 118.5(15) . .
C40 C39 O4 105.3(17) . .
O5 C40 C39 131(3) . .
O5 C40 Na1 46.8(14) . .
C39 C40 Na1 87.6(15) . .
C40 O5 C41 117(2) . .
C40 O5 Na1 112(2) . .
C41 O5 Na1 130.3(14) . .

loop_
_geom_bond_atom_site_label_1
_geom_bond_atom_site_label_2
_geom_bond_distance
_geom_bond_site_symmetry_2
U1 O1 2.178(7) .
U1 O3 2.207(6) .
U1 O2 2.296(6) .
U1 N2 2.418(8) .
U1 N1 2.440(8) .
U1 C8 2.468(10) .
U1 Na1 3.539(5) .
U1 Na2 3.600(4) .
U1 Na2 4.076(4) 3_656
N1 C2 1.401(12) .
N1 C11 1.418(13) .
N2 C9 1.405(13) .
N2 C23 1.450(13) .
Na1 O4 2.259(16) .
Na1 O1 2.296(9) .
Na1 O5 2.315(16) .
Na1 C8 2.583(11) .
Na1 C3 2.844(13) .
Na1 C35 2.960(15) .
Na1 C40 2.94(2) .
Na1 C7 3.060(12) .
Na1 C2 3.295(12) .
Na2 O2 2.316(7) .
Na2 O3 2.328(8) .
Na2 O2 2.402(8) 3_656
Na2 C14 2.840(13) 3_656
Na2 C13 2.872(12) 3_656
Na2 C15 2.915(14) 3_656
Na2 C11 2.981(11) 3_656
Na2 C12 2.971(10) 3_656
Na2 C16 3.010(12) 3_656
Na2 C37 3.152(16) .
Na2 C36 3.123(13) 3_656
Na2 Na2 3.112(8) 3_656
C1 C2 1.316(13) .
C2 C3 1.483(14) .
C3 C8 1.404(14) .
C3 C4 1.394(14) .
C4 C5 1.386(16) .
C5 C6 1.371(17) .
C6 C7 1.390(15) .
C7 C8 1.400(14) .
C7 C9 1.479(15) .
C9 C10 1.355(15) .
C11 C12 1.410(15) .
C11 C16 1.437(15) .
C11 Na2 2.981(11) 3_656
C12 C13 1.403(15) .
C12 C17 1.512(15) .
C12 Na2 2.971(10) 3_656
C13 C14 1.381(18) .
C13 Na2 2.872(12) 3_656
C14 C15 1.38(2) .
C14 Na2 2.840(13) 3_656
C15 C16 1.387(17) .
C15 Na2 2.915(14) 3_656
C16 C20 1.526(16) .
C16 Na2 3.010(12) 3_656
C17 C18 1.508(16) .
C17 C19 1.553(16) .
C20 C22 1.468(17) .
C20 C21 1.478(18) .
C23 C24 1.418(17) .
C23 C28 1.407(17) .
C24 C25 1.411(18) .
C24 C29 1.481(18) .
C25 C26 1.35(2) .
C26 C27 1.37(2) .
C27 C28 1.379(18) .
C28 C32 1.496(19) .
C29 C30 1.503(17) .
C29 C31 1.547(17) .
C32 C34 1.521(19) .
C32 C33 1.53(2) .
O1 C35 1.385(13) .
O2 C36 1.400(13) .
O2 Na2 2.402(8) 3_656
C36 Na2 3.123(13) 3_656
O3 C37 1.408(14) .
C38 O4 1.28(3) .
O4 C39 1.42(3) .
C39 C40 1.37(3) .
C40 O5 1.12(2) .
O5 C41 1.38(3) .

loop_
_geom_torsion_atom_site_label_1
_geom_torsion_atom_site_label_2
_geom_torsion_atom_site_label_3
_geom_torsion_atom_site_label_4
_geom_torsion
_geom_torsion_site_symmetry_1
_geom_torsion_site_symmetry_4
O1 U1 N1 C2 65.8(7) . .
O3 U1 N1 C2 155.8(7) . .
O2 U1 N1 C2 -133.8(7) . .
N2 U1 N1 C2 -31.8(9) . .
C8 U1 N1 C2 -19.4(7) . .
Na1 U1 N1 C2 30.0(7) . .
Na2 U1 N1 C2 -161.8(7) . .
Na2 U1 N1 C2 -158.2(8) 3_656 .
O1 U1 N1 C11 -114.0(8) . .
O3 U1 N1 C11 -24.0(9) . .
O2 U1 N1 C11 46.4(8) . .
N2 U1 N1 C11 148.4(7) . .
C8 U1 N1 C11 160.8(8) . .
Na1 U1 N1 C11 -149.9(8) . .
Na2 U1 N1 C11 18.4(8) . .
Na2 U1 N1 C11 22.0(7) 3_656 .
O1 U1 N2 C9 -73.1(8) . .
O3 U1 N2 C9 -164.6(8) . .
O2 U1 N2 C9 115.9(8) . .
N1 U1 N2 C9 22.0(9) . .
C8 U1 N2 C9 9.8(8) . .
Na1 U1 N2 C9 -37.2(8) . .
Na2 U1 N2 C9 155.7(8) . .
Na2 U1 N2 C9 114.3(8) 3_656 .
O1 U1 N2 C23 103.9(9) . .
O3 U1 N2 C23 12.4(9) . .
O2 U1 N2 C23 -67.0(9) . .
N1 U1 N2 C23 -160.9(8) . .
C8 U1 N2 C23 -173.2(9) . .
Na1 U1 N2 C23 139.8(9) . .
Na2 U1 N2 C23 -27.2(9) . .
Na2 U1 N2 C23 -68.6(9) 3_656 .
O1 U1 Na1 O4 -74.6(12) . .
O3 U1 Na1 O4 -82.4(13) . .
O2 U1 Na1 O4 75.3(13) . .
N2 U1 Na1 O4 173.7(12) . .
N1 U1 Na1 O4 36.7(12) . .
C8 U1 Na1 O4 107.4(13) . .
Na2 U1 Na1 O4 -85.6(14) . .
Na2 U1 Na1 O4 25.4(12) 3_656 .
O3 U1 Na1 O1 -7.8(5) . .
O2 U1 Na1 O1 149.9(5) . .
N2 U1 Na1 O1 -111.7(4) . .
N1 U1 Na1 O1 111.3(4) . .
C8 U1 Na1 O1 -178.0(5) . .
Na2 U1 Na1 O1 -11.0(9) . .
Na2 U1 Na1 O1 100.0(4) 3_656 .
O1 U1 Na1 O5 86.8(9) . .
O3 U1 Na1 O5 79.0(9) . .
O2 U1 Na1 O5 -123.3(9) . .
N2 U1 Na1 O5 -24.9(8) . .
N1 U1 Na1 O5 -161.9(9) . .
C8 U1 Na1 O5 -91.2(9) . .
Na2 U1 Na1 O5 75.9(11) . .
Na2 U1 Na1 O5 -173.1(8) 3_656 .
O1 U1 Na1 C8 178.0(5) . .
O3 U1 Na1 C8 170.2(4) . .
O2 U1 Na1 C8 -32.1(6) . .
N2 U1 Na1 C8 66.3(4) . .
N1 U1 Na1 C8 -70.7(4) . .
Na2 U1 Na1 C8 167.0(6) . .
Na2 U1 Na1 C8 -82.0(4) 3_656 .
O1 U1 Na1 C3 -153.6(5) . .
O3 U1 Na1 C3 -161.4(4) . .
O2 U1 Na1 C3 -3.7(6) . .
N2 U1 Na1 C3 94.7(3) . .
N1 U1 Na1 C3 -42.3(3) . .
C8 U1 Na1 C3 28.4(4) . .
Na2 U1 Na1 C3 -164.6(6) . .
Na2 U1 Na1 C3 -53.6(3) 3_656 .
O1 U1 Na1 C35 -1.0(5) . .
O3 U1 Na1 C35 -8.8(5) . .
O2 U1 Na1 C35 148.9(5) . .
N2 U1 Na1 C35 -112.7(4) . .
N1 U1 Na1 C35 110.3(4) . .
C8 U1 Na1 C35 -179.0(5) . .
Na2 U1 Na1 C35 -11.9(8) . .
Na2 U1 Na1 C35 99.0(4) 3_656 .
O1 U1 Na1 C40 93(3) . .
O3 U1 Na1 C40 85(3) . .
O2 U1 Na1 C40 -117(3) . .
N2 U1 Na1 C40 -19(3) . .
N1 U1 Na1 C40 -156(3) . .
C8 U1 Na1 C40 -85(3) . .
Na2 U1 Na1 C40 82(3) . .
Na2 U1 Na1 C40 -167(2) 3_656 .
O1 U1 Na1 C7 151.5(5) . .
O3 U1 Na1 C7 143.7(3) . .
O2 U1 Na1 C7 -58.6(5) . .
N2 U1 Na1 C7 39.8(3) . .
N1 U1 Na1 C7 -97.2(3) . .
C8 U1 Na1 C7 -26.5(4) . .
Na2 U1 Na1 C7 140.5(6) . .
Na2 U1 Na1 C7 -108.5(3) 3_656 .
O1 U1 Na1 C2 -123.4(4) . .
O3 U1 Na1 C2 -131.2(3) . .
O2 U1 Na1 C2 26.5(5) . .
N2 U1 Na1 C2 124.9(3) . .
N1 U1 Na1 C2 -12.1(3) . .
C8 U1 Na1 C2 58.6(4) . .
Na2 U1 Na1 C2 -134.3(7) . .
Na2 U1 Na1 C2 -23.4(3) 3_656 .
C11 N1 C2 C1 28.8(15) . .
U1 N1 C2 C1 -151.0(9) . .
C11 N1 C2 C3 -152.0(9) . .
U1 N1 C2 C3 28.2(11) . .
C11 N1 C2 Na1 148.6(8) . .
U1 N1 C2 Na1 -31.2(7) . .
O4 Na1 C2 C1 -4.9(11) . .
O1 Na1 C2 C1 121.5(9) . .
O5 Na1 C2 C1 -64.8(13) . .
C8 Na1 C2 C1 -154.4(10) . .
C3 Na1 C2 C1 -117.9(11) . .
C35 Na1 C2 C1 101.3(9) . .
C40 Na1 C2 C1 -42.3(14) . .
C7 Na1 C2 C1 -141.5(9) . .
U1 Na1 C2 C1 151.6(9) . .
O4 Na1 C2 N1 -135.8(9) . .
O1 Na1 C2 N1 -9.5(6) . .
O5 Na1 C2 N1 164.2(10) . .
C8 Na1 C2 N1 74.6(6) . .
C3 Na1 C2 N1 111.2(9) . .
C35 Na1 C2 N1 -29.6(7) . .
C40 Na1 C2 N1 -173.2(11) . .
C7 Na1 C2 N1 87.6(6) . .
U1 Na1 C2 N1 20.7(5) . .
O4 Na1 C2 C3 113.0(9) . .
O1 Na1 C2 C3 -120.7(6) . .
O5 Na1 C2 C3 53.0(11) . .
C8 Na1 C2 C3 -36.6(6) . .
C35 Na1 C2 C3 -140.8(6) . .
C40 Na1 C2 C3 75.6(12) . .
C7 Na1 C2 C3 -23.6(6) . .
U1 Na1 C2 C3 -90.5(6) . .
C1 C2 C3 C8 159.0(11) . .
N1 C2 C3 C8 -20.2(13) . .
Na1 C2 C3 C8 63.9(8) . .
C1 C2 C3 C4 -20.1(17) . .
N1 C2 C3 C4 160.7(10) . .
Na1 C2 C3 C4 -115.3(11) . .
C1 C2 C3 Na1 95.2(11) . .
N1 C2 C3 Na1 -84.1(8) . .
O4 Na1 C3 C8 170.4(9) . .
O1 Na1 C3 C8 -57.9(6) . .
O5 Na1 C3 C8 94.8(9) . .
C35 Na1 C3 C8 -71.0(8) . .
C40 Na1 C3 C8 119.1(10) . .
C7 Na1 C3 C8 32.2(6) . .
C2 Na1 C3 C8 -117.1(9) . .
U1 Na1 C3 C8 -42.4(5) . .
O4 Na1 C3 C4 55.6(10) . .
O1 Na1 C3 C4 -172.6(7) . .
O5 Na1 C3 C4 -19.9(11) . .
C8 Na1 C3 C4 -114.7(10) . .
C35 Na1 C3 C4 174.3(7) . .
C40 Na1 C3 C4 4.4(12) . .
C7 Na1 C3 C4 -82.5(8) . .
C2 Na1 C3 C4 128.2(10) . .
U1 Na1 C3 C4 -157.1(8) . .
O4 Na1 C3 C2 -72.6(9) . .
O1 Na1 C3 C2 59.2(6) . .
O5 Na1 C3 C2 -148.1(8) . .
C8 Na1 C3 C2 117.1(9) . .
C35 Na1 C3 C2 46.1(7) . .
C40 Na1 C3 C2 -123.8(9) . .
C7 Na1 C3 C2 149.3(7) . .
U1 Na1 C3 C2 74.7(5) . .
C8 C3 C4 C5 -0.1(17) . .
C2 C3 C4 C5 179.0(11) . .
Na1 C3 C4 C5 70.9(12) . .
C3 C4 C5 C6 -1.0(19) . .
C4 C5 C6 C7 -1.2(19) . .
C5 C6 C7 C8 4.6(18) . .
C5 C6 C7 C9 -178.8(11) . .
C5 C6 C7 Na1 -57.6(13) . .
O4 Na1 C7 C8 -103.3(10) . .
O1 Na1 C7 C8 59.7(7) . .
O5 Na1 C7 C8 -170.7(8) . .
C3 Na1 C7 C8 -35.2(6) . .
C35 Na1 C7 C8 71.3(8) . .
C40 Na1 C7 C8 -152.1(9) . .
C2 Na1 C7 C8 -21.2(6) . .
U1 Na1 C7 C8 43.1(6) . .
O4 Na1 C7 C6 10.7(12) . .
O1 Na1 C7 C6 173.8(8) . .
O5 Na1 C7 C6 -56.6(10) . .
C8 Na1 C7 C6 114.1(11) . .
C3 Na1 C7 C6 78.9(8) . .
C35 Na1 C7 C6 -174.6(8) . .
C40 Na1 C7 C6 -38.0(11) . .
C2 Na1 C7 C6 92.9(8) . .
U1 Na1 C7 C6 157.2(8) . .
O4 Na1 C7 C9 144.3(9) . .
O1 Na1 C7 C9 -52.7(7) . .
O5 Na1 C7 C9 76.9(8) . .
C8 Na1 C7 C9 -112.4(9) . .
C3 Na1 C7 C9 -147.5(8) . .
C35 Na1 C7 C9 -41.0(8) . .
C40 Na1 C7 C9 95.5(9) . .
C2 Na1 C7 C9 -133.6(7) . .
U1 Na1 C7 C9 -69.2(6) . .
C6 C7 C8 C3 -5.7(16) . .
C9 C7 C8 C3 177.4(9) . .
Na1 C7 C8 C3 88.2(9) . .
C6 C7 C8 U1 174.0(8) . .
C9 C7 C8 U1 -3.0(12) . .
Na1 C7 C8 U1 -92.2(6) . .
C6 C7 C8 Na1 -93.9(10) . .
C9 C7 C8 Na1 89.2(9) . .
C4 C3 C8 C7 3.4(15) . .
C2 C3 C8 C7 -175.8(9) . .
Na1 C3 C8 C7 -94.2(9) . .
C4 C3 C8 U1 -176.2(8) . .
C2 C3 C8 U1 4.6(12) . .
Na1 C3 C8 U1 86.2(6) . .
C4 C3 C8 Na1 97.6(10) . .
C2 C3 C8 Na1 -81.6(9) . .
O1 U1 C8 C7 94.9(8) . .
O3 U1 C8 C7 35(2) . .
O2 U1 C8 C7 -98.5(8) . .
N2 U1 C8 C7 -3.1(7) . .
N1 U1 C8 C7 -172.8(9) . .
Na1 U1 C8 C7 96.1(9) . .
Na2 U1 C8 C7 -78.8(9) . .
Na2 U1 C8 C7 -131.0(7) 3_656 .
O1 U1 C8 C3 -85.5(8) . .
O3 U1 C8 C3 -145.6(17) . .
O2 U1 C8 C3 81.1(8) . .
N2 U1 C8 C3 176.5(9) . .
N1 U1 C8 C3 6.8(7) . .
Na1 U1 C8 C3 -84.3(8) . .
Na2 U1 C8 C3 100.8(8) . .
Na2 U1 C8 C3 48.7(8) 3_656 .
O1 U1 C8 Na1 -1.2(3) . .
O3 U1 C8 Na1 -61(2) . .
O2 U1 C8 Na1 165.4(3) . .
N2 U1 C8 Na1 -99.2(4) . .
N1 U1 C8 Na1 91.1(4) . .
Na2 U1 C8 Na1 -174.9(3) . .
Na2 U1 C8 Na1 132.9(3) 3_656 .
O4 Na1 C8 C7 105.8(11) . .
O1 Na1 C8 C7 -119.3(7) . .
O5 Na1 C8 C7 11.3(10) . .
C3 Na1 C8 C7 119.2(9) . .
C35 Na1 C8 C7 -119.5(7) . .
C40 Na1 C8 C7 36.5(12) . .
C2 Na1 C8 C7 152.1(8) . .
U1 Na1 C8 C7 -120.5(7) . .
O4 Na1 C8 C3 -13.3(12) . .
O1 Na1 C8 C3 121.5(7) . .
O5 Na1 C8 C3 -107.9(9) . .
C35 Na1 C8 C3 121.3(7) . .
C40 Na1 C8 C3 -82.6(11) . .
C7 Na1 C8 C3 -119.2(9) . .
C2 Na1 C8 C3 32.9(5) . .
U1 Na1 C8 C3 120.3(7) . .
O4 Na1 C8 U1 -133.7(10) . .
O1 Na1 C8 U1 1.2(3) . .
O5 Na1 C8 U1 131.8(7) . .
C3 Na1 C8 U1 -120.3(7) . .
C35 Na1 C8 U1 1.0(5) . .
C40 Na1 C8 U1 157.0(9) . .
C7 Na1 C8 U1 120.5(7) . .
C2 Na1 C8 U1 -87.4(4) . .
C23 N2 C9 C10 -17.4(17) . .
U1 N2 C9 C10 159.8(9) . .
C23 N2 C9 C7 168.0(10) . .
U1 N2 C9 C7 -14.8(12) . .
C8 C7 C9 C10 -164.0(11) . .
C6 C7 C9 C10 19.2(18) . .
Na1 C7 C9 C10 -104.5(10) . .
C8 C7 C9 N2 11.0(14) . .
C6 C7 C9 N2 -165.8(10) . .
Na1 C7 C9 N2 70.5(9) . .
C2 N1 C11 C12 62.8(12) . .
U1 N1 C11 C12 -117.4(9) . .
C2 N1 C11 C16 -122.3(10) . .
U1 N1 C11 C16 57.5(11) . .
C2 N1 C11 Na2 149.9(7) . 3_656
U1 N1 C11 Na2 -30.3(9) . 3_656
N1 C11 C12 C13 169.4(9) . .
C16 C11 C12 C13 -5.5(15) . .
Na2 C11 C12 C13 60.6(9) 3_656 .
N1 C11 C12 C17 -10.1(15) . .
C16 C11 C12 C17 175.0(9) . .
Na2 C11 C12 C17 -118.8(10) 3_656 .
N1 C11 C12 Na2 108.8(9) . 3_656
C16 C11 C12 Na2 -66.2(9) . 3_656
C11 C12 C13 C14 2.0(17) . .
C17 C12 C13 C14 -178.5(11) . .
Na2 C12 C13 C14 64.9(11) 3_656 .
C11 C12 C13 Na2 -63.0(9) . 3_656
C17 C12 C13 Na2 116.6(8) . 3_656
C12 C13 C14 C15 2.5(19) . .
Na2 C13 C14 C15 70.1(12) 3_656 .
C12 C13 C14 Na2 -67.6(11) . 3_656
C13 C14 C15 C16 -3(2) . .
Na2 C14 C15 C16 65.6(12) 3_656 .
C13 C14 C15 Na2 -69.1(11) . 3_656
C14 C15 C16 C11 0.0(18) . .
Na2 C15 C16 C11 62.1(9) 3_656 .
C14 C15 C16 C20 173.9(12) . .
Na2 C15 C16 C20 -124.0(9) 3_656 .
C14 C15 C16 Na2 -62.1(12) . 3_656
C12 C11 C16 C15 4.6(15) . .
N1 C11 C16 C15 -170.4(10) . .
Na2 C11 C16 C15 -60.8(10) 3_656 .
C12 C11 C16 C20 -169.2(9) . .
N1 C11 C16 C20 15.7(15) . .
Na2 C11 C16 C20 125.3(10) 3_656 .
C12 C11 C16 Na2 65.4(8) . 3_656
N1 C11 C16 Na2 -109.6(8) . 3_656
C11 C12 C17 C18 129.6(12) . .
C13 C12 C17 C18 -49.9(14) . .
Na2 C12 C17 C18 34.7(13) 3_656 .
C11 C12 C17 C19 -108.4(12) . .
C13 C12 C17 C19 72.1(14) . .
Na2 C12 C17 C19 156.6(8) 3_656 .
C15 C16 C20 C22 31.9(17) . .
C11 C16 C20 C22 -154.4(13) . .
Na2 C16 C20 C22 -58.7(15) 3_656 .
C15 C16 C20 C21 -94.3(16) . .
C11 C16 C20 C21 79.4(16) . .
Na2 C16 C20 C21 175.1(12) 3_656 .
C9 N2 C23 C24 -65.7(13) . .
U1 N2 C23 C24 117.0(9) . .
C9 N2 C23 C28 111.0(12) . .
U1 N2 C23 C28 -66.3(13) . .
N2 C23 C24 C25 -179.8(10) . .
C28 C23 C24 C25 3.5(16) . .
N2 C23 C24 C29 -1.3(17) . .
C28 C23 C24 C29 -178.0(11) . .
C23 C24 C25 C26 1(2) . .
C29 C24 C25 C26 -177.5(13) . .
C24 C25 C26 C27 -3(2) . .
C25 C26 C27 C28 0(2) . .
C26 C27 C28 C23 5(2) . .
C26 C27 C28 C32 -174.4(14) . .
C24 C23 C28 C27 -6.4(18) . .
N2 C23 C28 C27 177.0(11) . .
C24 C23 C28 C32 172.7(11) . .
N2 C23 C28 C32 -3.9(18) . .
C23 C24 C29 C30 -119.7(13) . .
C25 C24 C29 C30 58.7(15) . .
C23 C24 C29 C31 115.4(13) . .
C25 C24 C29 C31 -66.1(15) . .
C27 C28 C32 C34 -17(2) . .
C23 C28 C32 C34 163.7(14) . .
C27 C28 C32 C33 109.7(14) . .
C23 C28 C32 C33 -69.5(16) . .
O3 U1 O1 C35 -9.9(16) . .
O2 U1 O1 C35 37(2) . .
N2 U1 O1 C35 -116.9(16) . .
N1 U1 O1 C35 112.5(16) . .
C8 U1 O1 C35 177.6(16) . .
Na1 U1 O1 C35 176.2(18) . .
Na2 U1 O1 C35 -6.9(17) . .
Na2 U1 O1 C35 55.8(17) 3_656 .
O3 U1 O1 Na1 173.9(4) . .
O2 U1 O1 Na1 -139.5(6) . .
N2 U1 O1 Na1 66.9(4) . .
N1 U1 O1 Na1 -63.7(4) . .
C8 U1 O1 Na1 1.4(4) . .
Na2 U1 O1 Na1 176.9(3) . .
Na2 U1 O1 Na1 -120.3(3) 3_656 .
O4 Na1 O1 C35 -37.5(11) . .
O5 Na1 O1 C35 52.5(10) . .
C8 Na1 O1 C35 -179.5(8) . .
C3 Na1 O1 C35 -154.5(8) . .
C40 Na1 O1 C35 29.5(14) . .
C7 Na1 O1 C35 157.1(8) . .
C2 Na1 O1 C35 -131.6(8) . .
U1 Na1 O1 C35 -178.1(9) . .
O4 Na1 O1 U1 140.6(6) . .
O5 Na1 O1 U1 -129.4(6) . .
C8 Na1 O1 U1 -1.4(4) . .
C3 Na1 O1 U1 23.6(4) . .
C35 Na1 O1 U1 178.1(9) . .
C40 Na1 O1 U1 -152.4(11) . .
C7 Na1 O1 U1 -24.9(4) . .
C2 Na1 O1 U1 46.5(3) . .
U1 O1 C35 Na1 -176.2(18) . .
O4 Na1 C35 O1 149.8(9) . .
O5 Na1 C35 O1 -138.5(8) . .
C8 Na1 C35 O1 0.5(8) . .
C3 Na1 C35 O1 29.8(9) . .
C40 Na1 C35 O1 -159.8(10) . .
C7 Na1 C35 O1 -26.4(9) . .
C2 Na1 C35 O1 49.0(8) . .
U1 Na1 C35 O1 1.3(6) . .
O1 U1 O2 C36 155.5(8) . .
O3 U1 O2 C36 -156.2(7) . .
N2 U1 O2 C36 -51.5(7) . .
N1 U1 O2 C36 78.6(7) . .
C8 U1 O2 C36 17.3(7) . .
Na1 U1 O2 C36 41.6(9) . .
Na2 U1 O2 C36 -145.1(8) . .
Na2 U1 O2 C36 126.2(8) 3_656 .
O1 U1 O2 Na2 -59.4(8) . .
O3 U1 O2 Na2 -11.1(3) . .
N2 U1 O2 Na2 93.6(3) . .
N1 U1 O2 Na2 -136.2(3) . .
C8 U1 O2 Na2 162.4(3) . .
Na1 U1 O2 Na2 -173.3(3) . .
Na2 U1 O2 Na2 -88.7(4) 3_656 .
O1 U1 O2 Na2 29.3(9) . 3_656
O3 U1 O2 Na2 77.6(4) . 3_656
N2 U1 O2 Na2 -177.7(3) . 3_656
N1 U1 O2 Na2 -47.5(3) . 3_656
C8 U1 O2 Na2 -108.9(4) . 3_656
Na1 U1 O2 Na2 -84.6(5) . 3_656
Na2 U1 O2 Na2 88.7(4) . 3_656
O3 Na2 O2 C36 144.2(9) . .
O2 Na2 O2 C36 -106.9(9) 3_656 .
C14 Na2 O2 C36 40.5(10) 3_656 .
C13 Na2 O2 C36 49.5(11) 3_656 .
C15 Na2 O2 C36 13.9(10) 3_656 .
C11 Na2 O2 C36 -27.1(11) 3_656 .
C12 Na2 O2 C36 4.0(14) 3_656 .
C16 Na2 O2 C36 -12.8(10) 3_656 .
C37 Na2 O2 C36 148.3(10) . .
C36 Na2 O2 C36 -127.2(8) 3_656 .
Na2 Na2 O2 C36 -106.9(9) 3_656 .
O3 Na2 O2 U1 10.7(3) . .
O2 Na2 O2 U1 119.5(3) 3_656 .
C14 Na2 O2 U1 -93.1(4) 3_656 .
C13 Na2 O2 U1 -84.1(6) 3_656 .
C15 Na2 O2 U1 -119.6(4) 3_656 .
C11 Na2 O2 U1 -160.7(4) 3_656 .
C12 Na2 O2 U1 -129.5(8) 3_656 .
C16 Na2 O2 U1 -146.4(3) 3_656 .
C37 Na2 O2 U1 14.8(4) . .
C36 Na2 O2 U1 99.3(4) 3_656 .
Na2 Na2 O2 U1 119.5(3) 3_656 .
O3 Na2 O2 Na2 -108.9(3) . 3_656
O2 Na2 O2 Na2 0.0 3_656 3_656
C14 Na2 O2 Na2 147.4(5) 3_656 3_656
C13 Na2 O2 Na2 156.4(6) 3_656 3_656
C15 Na2 O2 Na2 120.8(4) 3_656 3_656
C11 Na2 O2 Na2 79.8(4) 3_656 3_656
C12 Na2 O2 Na2 111.0(8) 3_656 3_656
C16 Na2 O2 Na2 94.1(3) 3_656 3_656
C37 Na2 O2 Na2 -104.7(4) . 3_656
C36 Na2 O2 Na2 -20.3(3) 3_656 3_656
U1 O2 C36 Na2 -133.1(6) . 3_656
Na2 O2 C36 Na2 95.9(8) . 3_656
O1 U1 O3 C37 -5.6(17) . .
O2 U1 O3 C37 -170.7(17) . .
N2 U1 O3 C37 90.1(17) . .
N1 U1 O3 C37 -96.0(17) . .
C8 U1 O3 C37 54(3) . .
Na1 U1 O3 C37 -0.8(17) . .
Na2 U1 O3 C37 178.1(18) . .
Na2 U1 O3 C37 -139.3(17) 3_656 .
O1 U1 O3 Na2 176.3(3) . .
O2 U1 O3 Na2 11.2(3) . .
N2 U1 O3 Na2 -88.0(3) . .
N1 U1 O3 Na2 85.9(4) . .
C8 U1 O3 Na2 -124.0(18) . .
Na1 U1 O3 Na2 -178.9(2) . .
Na2 U1 O3 Na2 42.6(3) 3_656 .
O2 Na2 O3 C37 170.0(11) . .
O2 Na2 O3 C37 77.9(11) 3_656 .
C14 Na2 O3 C37 -79.8(11) 3_656 .
C13 Na2 O3 C37 -50.7(11) 3_656 .
C15 Na2 O3 C37 -98.1(11) 3_656 .
C11 Na2 O3 C37 -22.0(13) 3_656 .
C12 Na2 O3 C37 -26.5(11) 3_656 .
C16 Na2 O3 C37 -85.2(13) 3_656 .
C36 Na2 O3 C37 56.9(11) 3_656 .
Na2 Na2 O3 C37 123.6(10) 3_656 .
O2 Na2 O3 U1 -11.2(3) . .
O2 Na2 O3 U1 -103.4(3) 3_656 .
C14 Na2 O3 U1 99.0(5) 3_656 .
C13 Na2 O3 U1 128.1(4) 3_656 .
C15 Na2 O3 U1 80.6(6) 3_656 .
C11 Na2 O3 U1 156.8(5) 3_656 .
C12 Na2 O3 U1 152.2(3) 3_656 .
C16 Na2 O3 U1 93.5(8) 3_656 .
C37 Na2 O3 U1 178.7(12) . .
C36 Na2 O3 U1 -124.4(4) 3_656 .
Na2 Na2 O3 U1 -57.7(3) 3_656 .
U1 O3 C37 Na2 -178.0(19) . .
O2 Na2 C37 O3 -9.6(10) . .
O2 Na2 C37 O3 -109.3(10) 3_656 .
C14 Na2 C37 O3 107.0(10) 3_656 .
C13 Na2 C37 O3 131.8(10) 3_656 .
C15 Na2 C37 O3 103.6(11) 3_656 .
C11 Na2 C37 O3 166.4(8) 3_656 .
C12 Na2 C37 O3 157.5(10) 3_656 .
C16 Na2 C37 O3 137.5(9) 3_656 .
C36 Na2 C37 O3 -122.6(11) 3_656 .
Na2 Na2 C37 O3 -60.1(10) 3_656 .
O1 Na1 O4 C38 -59(4) . .
O5 Na1 O4 C38 179(4) . .
C8 Na1 O4 C38 60(4) . .
C3 Na1 O4 C38 53(4) . .
C35 Na1 O4 C38 -76(4) . .
C40 Na1 O4 C38 171(4) . .
C7 Na1 O4 C38 99(4) . .
C2 Na1 O4 C38 27(4) . .
U1 Na1 O4 C38 -13(5) . .
O1 Na1 O4 C39 130(2) . .
O5 Na1 O4 C39 7.8(19) . .
C8 Na1 O4 C39 -111.0(19) . .
C3 Na1 O4 C39 -118(2) . .
C35 Na1 O4 C39 113(2) . .
C40 Na1 O4 C39 0(2) . .
C7 Na1 O4 C39 -71(2) . .
C2 Na1 O4 C39 -143(2) . .
U1 Na1 O4 C39 175.7(15) . .
C38 O4 C39 C40 -174(3) . .
Na1 O4 C39 C40 -1(3) . .
O4 C39 C40 O5 -18(6) . .
O4 C39 C40 Na1 1(2) . .
O4 Na1 C40 O5 161(3) . .
O1 Na1 C40 O5 60(3) . .
C8 Na1 C40 O5 -80(3) . .
C3 Na1 C40 O5 -115(2) . .
C35 Na1 C40 O5 75(3) . .
C7 Na1 C40 O5 -63(3) . .
C2 Na1 C40 O5 -146(2) . .
U1 Na1 C40 O5 -11(5) . .
O4 Na1 C40 C39 -0.4(18) . .
O1 Na1 C40 C39 -101(2) . .
O5 Na1 C40 C39 -161(4) . .
C8 Na1 C40 C39 119(2) . .
C3 Na1 C40 C39 84(2) . .
C35 Na1 C40 C39 -86(2) . .
C7 Na1 C40 C39 136(2) . .
C2 Na1 C40 C39 53(3) . .
U1 Na1 C40 C39 -171.9(16) . .
C39 C40 O5 C41 -163(4) . .
Na1 C40 O5 C41 172(3) . .
C39 C40 O5 Na1 26(5) . .
O4 Na1 O5 C40 -16(2) . .
O1 Na1 O5 C40 -136(2) . .
C8 Na1 O5 C40 116(2) . .
C3 Na1 O5 C40 79(2) . .
C35 Na1 O5 C40 -114(2) . .
C7 Na1 O5 C40 121(2) . .
C2 Na1 O5 C40 52(3) . .
U1 Na1 O5 C40 175(2) . .
O4 Na1 O5 C41 174(3) . .
O1 Na1 O5 C41 54(3) . .
C8 Na1 O5 C41 -54(3) . .
C3 Na1 O5 C41 -91(3) . .
C35 Na1 O5 C41 76(3) . .
C40 Na1 O5 C41 -170(4) . .
C7 Na1 O5 C41 -49(3) . .
C2 Na1 O5 C41 -118(3) . .
U1 Na1 O5 C41 5(3) . .
